data_2103968
loop_
_publ_author_name
'Pritchard, Robin Gavin'
'Islam, Emran'

_publ_section_title
;
 Sodium percarbonate between 293 and 100K
;
_journal_issue 5
_journal_name_full 'Acta Crystallographica Section B'
_journal_page_first 596
_journal_page_last 605
_journal_paper_doi 10.1107/S0108768103012291
_journal_volume 59
_journal_year 2003
_chemical_formula_moiety 'C1 H3 Na2 O6'
_chemical_formula_sum 'C H3 Na2 O6'
_chemical_formula_weight 157.01
_chemical_name_systematic
;
 ?
;
_space_group_IT_number 61
_symmetry_cell_setting orthorhombic
_symmetry_space_group_name_Hall '-P 2ac 2ab'
_symmetry_space_group_name_H-M 'P b c a'
_atom_sites_solution_hydrogens geom
_atom_sites_solution_primary direct
_atom_sites_solution_secondary difmap
_audit_conform_dict_name cif_core.dic
_audit_conform_dict_version 2.2
_audit_creation_method 'WinGX routine CIF_UPDATE'
_cell_angle_alpha 90
_cell_angle_beta 90
_cell_angle_gamma 90
_cell_formula_units_Z 8
_cell_length_a 6.6971(2)
_cell_length_b 15.7410(6)
_cell_length_c 9.1635(3)
_cell_measurement_reflns_used 4111
_cell_measurement_temperature 240(2)
_cell_measurement_theta_max 27.485
_cell_measurement_theta_min 0.998
_cell_volume 966.01(6)
_computing_cell_refinement 'HKL Scalepack (Otwinowski & Minor 1997)'
_computing_data_collection 'Collect (Nonius BV, 1997-2000)'
_computing_data_reduction 'HKL Denzo and Scalepack (Otwinowski & Minor 1997)'
_computing_molecular_graphics 'Ortep-3 for Windows (Farrugia, 1997)'
_computing_publication_material 'WinGX publication routines (Farrugia, 1999)'
_computing_structure_refinement 'SHELXL-97 (Sheldrick, 1997)'
_computing_structure_solution 'SHELXS-97 (Sheldrick, 1997)'
_diffrn_ambient_temperature 240(2)
_diffrn_measured_fraction_theta_full 0.992
_diffrn_measured_fraction_theta_max 0.992
_diffrn_measurement_device '95mm CCD camera on \k-goniostat'
_diffrn_measurement_device_type KappaCCD
_diffrn_measurement_method '\f and \w scans with \k offsets'
_diffrn_radiation_monochromator graphite
_diffrn_radiation_type MoK\a
_diffrn_radiation_wavelength 0.71073
_diffrn_reflns_av_R_equivalents 0.0525
_diffrn_reflns_limit_h_max 8
_diffrn_reflns_limit_h_min -8
_diffrn_reflns_limit_k_max 17
_diffrn_reflns_limit_k_min -20
_diffrn_reflns_limit_l_max 11
_diffrn_reflns_limit_l_min -11
_diffrn_reflns_number 7832
_diffrn_reflns_reduction_process
;
 Scaled and merged with SORTAV
 R.H. Blessing, (1987) Cryst. Rev. 1, 3-58
 R.H. Blessing, (1989) J. Appl. Cryst. 22, 396-397
;
_diffrn_reflns_theta_full 27.48
_diffrn_reflns_theta_max 27.48
_diffrn_reflns_theta_min 3.41
_exptl_absorpt_coefficient_mu 0.365
_exptl_absorpt_correction_T_max 1.013
_exptl_absorpt_correction_T_min 0.987
_exptl_absorpt_correction_type multi-scan
_exptl_absorpt_process_details
;
 R.H. Blessing, Acta Cryst. (1995), A51, 33-38
;
_exptl_crystal_colour colourless
_exptl_crystal_density_diffrn 2.159
_exptl_crystal_density_method 'not measured'
_exptl_crystal_description needle
_exptl_crystal_F_000 632
_exptl_crystal_size_max 0.08
_exptl_crystal_size_mid 0.07
_exptl_crystal_size_min 0.04
_refine_diff_density_max 0.259
_refine_diff_density_min -0.23
_refine_ls_extinction_coef 0.0228(7)
_refine_ls_extinction_expression Fc^*^=kFc[1+0.001xFc^2^\l^3^/sin(2\q)]^-1/4^
_refine_ls_extinction_method SHELXL
_refine_ls_goodness_of_fit_ref 1.038
_refine_ls_hydrogen_treatment mixed
_refine_ls_matrix_type full
_refine_ls_number_parameters 132
_refine_ls_number_reflns 1099
_refine_ls_number_restraints 5
_refine_ls_restrained_S_all 1.035
_refine_ls_R_factor_all 0.0449
_refine_ls_R_factor_gt 0.0281
_refine_ls_shift/su_max 0.025
_refine_ls_shift/su_mean 0.003
_refine_ls_structure_factor_coef Fsqd
_refine_ls_weighting_details 'calc w=1/[\s^2^(Fo^2^)+(0.0352P)^2^+0.0715P] where P=(Fo^2^+2Fc^2^)/3'
_refine_ls_weighting_scheme calc
_refine_ls_wR_factor_gt 0.0654
_refine_ls_wR_factor_ref 0.0735
_reflns_number_gt 788
_reflns_number_total 1099
_reflns_threshold_expression >2sigma(I)
_cod_data_source_file na5004.cif
_cod_data_source_block m33
_cod_database_code 2103968

loop_
_symmetry_equiv_pos_as_xyz
'x, y, z'
'-x+1/2, -y, z+1/2'
'x+1/2, -y+1/2, -z'
'-x, y+1/2, -z+1/2'
'-x, -y, -z'
'x-1/2, y, -z-1/2'
'-x-1/2, y-1/2, z'
'x, -y-1/2, z-1/2'

loop_
_atom_site_label
_atom_site_fract_x
_atom_site_fract_y
_atom_site_fract_z
_atom_site_U_iso_or_equiv
_atom_site_adp_type
_atom_site_calc_flag
_atom_site_refinement_flags
_atom_site_occupancy
_atom_site_type_symbol
C1 -0.00191(4) 0.33775(2) 0.25073(3) 0.01291(8) Uani d . 1 C
Na1 0.251032(18) 0.010903(9) 0.255277(12) 0.02266(4) Uani d . 1 Na
Na2 0.246689(17) 0.249731(7) -0.000168(11) 0.01924(4) Uani d . 1 Na
O1 -0.00427(3) 0.268014(14) 0.17718(3) 0.01751(6) Uani d . 1 O
O2 0.00203(3) 0.409607(15) 0.18361(2) 0.01807(6) Uani d . 1 O
O3 -0.00332(3) 0.334657(15) 0.39057(2) 0.01844(6) Uani d . 1 O
O11 -0.09668(5) 0.13819(2) 0.33920(3) 0.02392(9) Uani d PD 0.7218(3) O
O12 0.09340(5) 0.11383(2) 0.41067(3) 0.02339(9) Uani d PD 0.7218(3) O
O21 -0.09767(13) 0.11331(5) 0.40987(8) 0.02303(18) Uiso d PD 0.2782(3) O
O22 0.09188(13) 0.13833(5) 0.34031(9) 0.02359(19) Uiso d PD 0.2782(3) O
O31 0.09053(9) 0.02499(4) 0.01668(6) 0.02403(17) Uani d PD 0.3907(5) O
O41 0.01256(9) 0.03468(4) 0.05378(6) 0.03253(19) Uani d PD 0.4451(6) O
O51 -0.09358(19) 0.02373(9) 0.01410(15) 0.0408(5) Uani d PD 0.1802(6) O
H11 -0.0590(8) 0.1808(3) 0.2749(5) 0.0407(15) Uiso d P 0.7218(3) H
H12 0.0511(7) 0.0985(3) 0.5101(6) 0.0447(16) Uiso d P 0.7218(3) H
H21 -0.0590(8) 0.0985(3) 0.5101(6) 0.0447(16) Uiso d P 0.2782(3) H
H22 0.0511(7) 0.1808(3) 0.2749(5) 0.0407(15) Uiso d P 0.2782(3) H
H31 0.0492(8) 0.0785(4) -0.0120(6) 0.0287(16) Uiso d P 0.640(5) H
H51 -0.0536(16) 0.0842(8) -0.0218(12) 0.042(3) Uiso d P 0.360(5) H

loop_
_atom_site_aniso_label
_atom_site_aniso_U_11
_atom_site_aniso_U_22
_atom_site_aniso_U_33
_atom_site_aniso_U_12
_atom_site_aniso_U_13
_atom_site_aniso_U_23
C1 0.01087(15) 0.01466(16) 0.01321(14) 0.00004(13) 0.00034(12) -0.00025(12)
Na1 0.01997(8) 0.01843(7) 0.02958(8) 0.00011(5) 0.00334(5) -0.00036(5)
Na2 0.01685(8) 0.02271(7) 0.01815(7) -0.00024(5) 0.00068(5) -0.00279(5)
O1 0.02247(12) 0.01583(11) 0.01424(11) -0.00050(10) 0.00023(9) -0.00201(9)
O2 0.02360(12) 0.01423(11) 0.01637(10) -0.00049(10) 0.00043(9) 0.00128(9)
O3 0.02493(12) 0.01775(11) 0.01265(11) -0.00039(10) 0.00021(9) -0.00040(9)
O11 0.02568(17) 0.02262(17) 0.02346(15) -0.00448(16) -0.00779(15) 0.00454(13)
O12 0.02462(17) 0.02659(16) 0.01895(14) 0.00779(16) -0.00004(14) 0.00145(14)
O31 0.0261(3) 0.0165(3) 0.0295(3) -0.0016(3) -0.0102(3) 0.0024(3)
O41 0.0628(4) 0.0156(3) 0.0192(3) 0.0014(3) -0.0035(3) -0.0027(2)
O51 0.0376(9) 0.0450(9) 0.0397(8) 0.0087(8) 0.0167(7) 0.0160(7)

loop_
_atom_type_symbol
_atom_type_description
_atom_type_scat_dispersion_real
_atom_type_scat_dispersion_imag
_atom_type_scat_source
C C 0.0033 0.0016 'International Tables Vol C Tables 4.2.6.8 and 6.1.1.4'
H H 0 0 'International Tables Vol C Tables 4.2.6.8 and 6.1.1.4'
Na Na 0.0362 0.0249 'International Tables Vol C Tables 4.2.6.8 and 6.1.1.4'
O O 0.0106 0.006 'International Tables Vol C Tables 4.2.6.8 and 6.1.1.4'

loop_
_geom_angle_atom_site_label_1
_geom_angle_atom_site_label_2
_geom_angle_atom_site_label_3
_geom_angle_site_symmetry_1
_geom_angle_site_symmetry_3
_geom_angle
O3 C1 O2 . . 120.71(3)
O3 C1 O1 . . 119.37(3)
O2 C1 O1 . . 119.92(3)
O51 Na1 O2 6_656 7_655 89.89(3)
O51 Na1 O2 6_656 4_545 99.17(3)
O2 Na1 O2 7_655 4_545 96.306(10)
O51 Na1 O22 6_656 . 80.44(4)
O2 Na1 O22 7_655 . 162.52(2)
O2 Na1 O22 4_545 . 99.57(2)
O51 Na1 O12 6_656 . 66.79(3)
O2 Na1 O12 7_655 . 156.563(11)
O2 Na1 O12 4_545 . 89.967(10)
O22 Na1 O12 . . 18.00(2)
O51 Na1 O11 6_656 6_656 93.66(4)
O2 Na1 O11 7_655 6_656 99.393(11)
O2 Na1 O11 4_545 6_656 159.704(11)
O22 Na1 O11 . 6_656 67.04(2)
O12 Na1 O11 . 6_656 80.684(12)
O51 Na1 O21 6_656 6_656 108.43(4)
O2 Na1 O21 7_655 6_656 89.02(2)
O2 Na1 O21 4_545 6_656 151.90(2)
O22 Na1 O21 . 6_656 80.40(3)
O12 Na1 O21 . 6_656 96.02(2)
O11 Na1 O21 6_656 6_656 17.98(2)
O51 Na1 O31 6_656 . 169.90(4)
O2 Na1 O31 7_655 . 96.831(16)
O2 Na1 O31 4_545 . 87.615(16)
O22 Na1 O31 . . 91.10(2)
O12 Na1 O31 . . 106.000(17)
O11 Na1 O31 6_656 . 77.846(16)
O21 Na1 O31 6_656 . 64.33(2)
O51 Na1 O41 6_656 . 160.04(4)
O2 Na1 O41 7_655 . 110.073(15)
O2 Na1 O41 4_545 . 79.513(15)
O22 Na1 O41 . . 80.15(2)
O12 Na1 O41 . . 93.255(16)
O11 Na1 O41 6_656 . 83.055(16)
O21 Na1 O41 6_656 . 72.77(2)
O31 Na1 O41 . . 14.99(2)
O51 Na1 O41 6_656 6_656 19.04(3)
O2 Na1 O41 7_655 6_656 78.910(15)
O2 Na1 O41 4_545 6_656 115.558(15)
O22 Na1 O41 . 6_656 87.64(2)
O12 Na1 O41 . 6_656 78.014(16)
O11 Na1 O41 6_656 6_656 80.250(16)
O21 Na1 O41 6_656 6_656 92.54(2)
O31 Na1 O41 . 6_656 156.68(2)
O41 Na1 O41 . 6_656 162.20(3)
O51 Na1 O31 6_656 2 17.23(4)
O2 Na1 O31 7_655 2 80.267(14)
O2 Na1 O31 4_545 2 86.030(15)
O22 Na1 O31 . 2 93.54(2)
O12 Na1 O31 . 2 77.662(15)
O11 Na1 O31 6_656 2 109.202(16)
O21 Na1 O31 6_656 2 122.07(2)
O31 Na1 O31 . 2 172.673(7)
O41 Na1 O31 . 2 162.97(2)
O41 Na1 O31 6_656 2 29.542(18)
O51 Na1 O51 6_656 5 172.745(9)
O2 Na1 O51 7_655 5 83.45(3)
O2 Na1 O51 4_545 5 78.79(3)
O22 Na1 O51 . 5 106.73(4)
O12 Na1 O51 . 5 119.96(3)
O11 Na1 O51 6_656 5 90.27(3)
O21 Na1 O51 6_656 5 74.43(4)
O31 Na1 O51 . 5 16.95(3)
O41 Na1 O51 . 5 26.81(3)
O41 Na1 O51 6_656 5 158.25(3)
O31 Na1 O51 2 5 156.34(3)
O1 Na2 O1 3 . 179.762(7)
O1 Na2 O3 3 8_565 98.289(9)
O1 Na2 O3 . 8_565 81.679(8)
O1 Na2 O3 3 6_656 81.810(8)
O1 Na2 O3 . 6_656 98.221(8)
O3 Na2 O3 8_565 6_656 179.837(9)
O1 Na2 O22 3 8_565 88.54(2)
O1 Na2 O22 . 8_565 91.22(2)
O3 Na2 O22 8_565 8_565 81.67(2)
O3 Na2 O22 6_656 8_565 98.20(2)
O1 Na2 O12 3 8_565 99.633(10)
O1 Na2 O12 . 8_565 80.135(10)
O3 Na2 O12 8_565 8_565 93.049(10)
O3 Na2 O12 6_656 8_565 86.807(10)
O22 Na2 O12 8_565 8_565 17.18(2)
O1 Na2 O11 3 6_656 91.480(10)
O1 Na2 O11 . 6_656 88.758(10)
O3 Na2 O11 8_565 6_656 98.706(10)
O3 Na2 O11 6_656 6_656 81.418(10)
O22 Na2 O11 8_565 6_656 179.61(2)
O12 Na2 O11 8_565 6_656 162.507(11)
O1 Na2 O21 3 6_656 80.314(19)
O1 Na2 O21 . 6_656 99.919(19)
O3 Na2 O21 8_565 6_656 87.32(2)
O3 Na2 O21 6_656 6_656 92.82(2)
O22 Na2 O21 8_565 6_656 163.06(3)
O12 Na2 O21 8_565 6_656 179.63(2)
O11 Na2 O21 6_656 6_656 17.243(19)
O1 Na2 Na2 3 3_455 135.455(8)
O1 Na2 Na2 . 3_455 44.402(6)
O3 Na2 Na2 8_565 3_455 44.961(6)
O3 Na2 Na2 6_656 3_455 134.890(8)
O22 Na2 Na2 8_565 3_455 65.56(2)
O12 Na2 Na2 8_565 3_455 65.810(8)
O11 Na2 Na2 6_656 3_455 114.659(9)
O21 Na2 Na2 6_656 3_455 114.48(2)
O1 Na2 Na2 3 3 44.698(6)
O1 Na2 Na2 . 3 135.444(8)
O3 Na2 Na2 8_565 3 135.334(8)
O3 Na2 Na2 6_656 3 44.815(6)
O22 Na2 Na2 8_565 3 114.28(2)
O12 Na2 Na2 8_565 3 113.957(9)
O11 Na2 Na2 6_656 3 65.496(8)
O21 Na2 Na2 6_656 3 65.75(2)
Na2 Na2 Na2 3_455 3 179.691(8)
C1 O1 Na2 . 3_455 118.197(18)
C1 O1 Na2 . . 117.148(18)
Na2 O1 Na2 3_455 . 90.899(8)
C1 O2 Na1 . 7_665 117.974(18)
C1 O2 Na1 . 4 117.315(18)
Na1 O2 Na1 7_665 4 88.923(9)
C1 O3 Na2 . 8_566 116.106(19)
C1 O3 Na2 . 6_556 116.794(19)
Na2 O3 Na2 8_566 6_556 90.224(8)
O21 O11 O22 . . 90.16(8)
O21 O11 O12 . . 59.70(7)
O22 O11 O12 . . 30.46(4)
O21 O11 Na1 . 6_556 82.73(7)
O22 O11 Na1 . 6_556 115.32(4)
O12 O11 Na1 . 6_556 107.90(2)
O21 O11 Na2 . 6_556 81.73(7)
O22 O11 Na2 . 6_556 114.21(4)
O12 O11 Na2 . 6_556 106.20(2)
Na1 O11 Na2 6_556 6_556 127.818(15)
O21 O11 H11 . . 156.9(3)
O22 O11 H11 . . 74.4(3)
O12 O11 H11 . . 103.5(3)
Na1 O11 H11 6_556 . 119.2(3)
Na2 O11 H11 6_556 . 88.9(3)
O21 O11 H22 . . 130.2(2)
O22 O11 H22 . . 42.3(2)
O12 O11 H22 . . 71.8(2)
Na1 O11 H22 6_556 . 125.0(2)
Na2 O11 H22 6_556 . 102.5(2)
H11 O11 H22 . . 32.1(4)
O22 O12 O21 . . 89.13(8)
O22 O12 O11 . . 58.43(7)
O21 O12 O11 . . 30.71(4)
O22 O12 Na1 . . 80.99(7)
O21 O12 Na1 . . 115.59(4)
O11 O12 Na1 . . 106.86(2)
O22 O12 Na2 . 8_566 81.14(7)
O21 O12 Na2 . 8_566 114.53(4)
O11 O12 Na2 . 8_566 105.85(2)
Na1 O12 Na2 . 8_566 126.078(14)
O22 O12 H12 . . 156.4(3)
O21 O12 H12 . . 73.5(3)
O11 O12 H12 . . 103.0(3)
Na1 O12 H12 . . 120.7(3)
Na2 O12 H12 8_566 . 91.5(3)
O22 O12 H21 . . 130.0(2)
O21 O12 H21 . . 43.0(2)
O11 O12 H21 . . 72.8(2)
Na1 O12 H21 . . 126.5(2)
Na2 O12 H21 8_566 . 103.6(2)
H12 O12 H21 . . 30.5(3)
O11 O21 O12 . . 89.59(8)
O11 O21 O22 . . 58.95(7)
O12 O21 O22 . . 30.64(4)
O11 O21 Na1 . 6_556 79.29(7)
O12 O21 Na1 . 6_556 115.11(5)
O22 O21 Na1 . 6_556 105.47(5)
O11 O21 Na2 . 6_556 81.03(7)
O12 O21 Na2 . 6_556 113.91(5)
O22 O21 Na2 . 6_556 105.65(5)
Na1 O21 Na2 6_556 6_556 126.53(3)
O11 O21 H12 . . 130.8(2)
O12 O21 H12 . . 43.4(2)
O22 O21 H12 . . 73.2(2)
Na1 O21 H12 6_556 . 127.2(2)
Na2 O21 H12 6_556 . 103.0(2)
O11 O21 H21 . . 157.0(3)
O12 O21 H21 . . 74.5(3)
O22 O21 H21 . . 103.9(3)
Na1 O21 H21 6_556 . 122.3(3)
Na2 O21 H21 6_556 . 90.3(3)
H12 O21 H21 . . 31.1(4)
O12 O22 O11 . . 91.11(8)
O12 O22 O21 . . 60.22(7)
O11 O22 O21 . . 30.89(4)
O12 O22 Na1 . . 81.01(7)
O11 O22 Na1 . . 116.09(5)
O21 O22 Na1 . . 107.42(5)
O12 O22 Na2 . 8_566 81.68(7)
O11 O22 Na2 . 8_566 114.74(5)
O21 O22 Na2 . 8_566 106.92(5)
Na1 O22 Na2 . 8_566 126.25(4)
O12 O22 H11 . . 130.1(2)
O11 O22 H11 . . 41.4(2)
O21 O22 H11 . . 71.4(2)
Na1 O22 H11 . . 126.9(2)
Na2 O22 H11 8_566 . 102.7(2)
O12 O22 H22 . . 156.6(3)
O11 O22 H22 . . 72.9(3)
O21 O22 H22 . . 102.5(3)
Na1 O22 H22 . . 121.1(3)
Na2 O22 H22 8_566 . 89.5(3)
H11 O22 H22 . . 31.4(3)
O41 O31 O51 . 5 115.23(13)
O41 O31 O51 . . 36.89(9)
O51 O31 O51 5 . 90.19(12)
O41 O31 O41 . 5 90.15(8)
O51 O31 O41 5 5 35.36(10)
O51 O31 O41 . 5 57.42(8)
O41 O31 O31 . 5 64.42(8)
O51 O31 O31 5 5 56.60(10)
O51 O31 O31 . 5 33.59(7)
O41 O31 O31 5 5 25.74(3)
O41 O31 Na1 . . 84.58(7)
O51 O31 Na1 5 . 102.26(11)
O51 O31 Na1 . . 117.05(7)
O41 O31 Na1 5 . 126.64(4)
O31 O31 Na1 5 . 119.82(5)
O41 O31 Na1 . 2_554 147.79(8)
O51 O31 Na1 5 2_554 58.93(10)
O51 O31 Na1 . 2_554 112.04(7)
O41 O31 Na1 5 2_554 67.88(3)
O31 O31 Na1 5 2_554 91.59(5)
Na1 O31 Na1 . 2_554 127.28(3)
O41 O31 H31 . . 72.0(4)
O51 O31 H31 5 . 139.8(4)
O51 O31 H31 . . 73.2(4)
O41 O31 H31 5 . 110.5(4)
O31 O31 H31 5 . 100.4(4)
Na1 O31 H31 . . 117.9(4)
Na1 O31 H31 2_554 . 93.3(4)
O41 O31 H51 . . 53.7(5)
O51 O31 H51 5 . 124.0(5)
O51 O31 H51 . . 46.4(5)
O41 O31 H51 5 . 89.4(5)
O31 O31 H51 5 . 74.6(5)
Na1 O31 H51 . . 126.4(5)
Na1 O31 H51 2_554 . 100.9(5)
H31 O31 H51 . . 26.9(6)
O31 O41 O51 . . 114.98(13)
O31 O41 O51 . 5 36.76(9)
O51 O41 O51 . 5 90.06(12)
O31 O41 O31 . 5 89.85(8)
O51 O41 O31 . 5 35.39(11)
O51 O41 O31 5 5 57.26(7)
O31 O41 O41 . 5 64.17(7)
O51 O41 O41 . 5 56.57(11)
O51 O41 O41 5 5 33.49(7)
O31 O41 O41 5 5 25.68(4)
O31 O41 Na1 . . 80.44(7)
O51 O41 Na1 . . 149.72(11)
O51 O41 Na1 5 . 88.83(7)
O31 O41 Na1 5 . 126.19(4)
O41 O41 Na1 5 . 117.35(5)
O31 O41 Na1 . 6_556 154.72(8)
O51 O41 Na1 . 6_556 70.78(10)
O51 O41 Na1 5 6_556 123.21(7)
O31 O41 Na1 5 6_556 82.58(4)
O41 O41 Na1 5 6_556 105.99(5)
Na1 O41 Na1 . 6_556 84.679(18)
O31 O41 H31 . . 68.0(4)
O51 O41 H31 . . 95.5(4)
O51 O41 H31 5 . 96.2(4)
O31 O41 H31 5 . 109.8(4)
O41 O41 H31 5 . 98.2(4)
Na1 O41 H31 . . 114.7(3)
Na1 O41 H31 6_556 . 137.2(4)
O31 O41 H51 . . 99.1(6)
O51 O41 H51 . . 62.1(6)
O51 O41 H51 5 . 112.1(6)
O31 O41 H51 5 . 89.2(6)
O41 O41 H51 5 . 93.2(6)
Na1 O41 H51 . . 144.5(6)
Na1 O41 H51 6_556 . 104.9(6)
H31 O41 H51 . . 38.0(7)
O41 O51 O31 . 5 109.26(16)
O41 O51 O31 . . 28.13(7)
O31 O51 O31 5 . 89.81(12)
O41 O51 O41 . 5 89.94(12)
O31 O51 O41 5 5 28.01(7)
O31 O51 O41 . 5 65.33(8)
O41 O51 O51 . 5 56.49(10)
O31 O51 O51 5 5 56.34(11)
O31 O51 O51 . 5 33.48(7)
O41 O51 O51 5 5 33.45(7)
O41 O51 Na1 . 6_556 90.18(11)
O31 O51 Na1 5 6_556 103.85(12)
O31 O51 Na1 . 6_556 115.11(9)
O41 O51 Na1 5 6_556 125.43(9)
O51 O51 Na1 5 6_556 119.02(13)
O41 O51 Na1 . 5 141.09(12)
O31 O51 Na1 5 5 60.78(10)
O31 O51 Na1 . 5 113.91(8)
O41 O51 Na1 5 5 64.36(6)
O51 O51 Na1 5 5 93.90(11)
Na1 O51 Na1 6_556 5 128.25(5)
O41 O51 H31 . . 46.1(3)
O31 O51 H31 5 . 122.5(3)
O31 O51 H31 . . 42.5(3)
O41 O51 H31 5 . 94.5(3)
O51 O51 H31 5 . 71.5(3)
Na1 O51 H31 6_556 . 122.7(3)
Na1 O51 H31 5 . 104.3(3)
O41 O51 H51 . . 74.0(6)
O31 O51 H51 5 . 137.9(7)
O31 O51 H51 . . 74.6(6)
O41 O51 H51 5 . 114.1(6)
O51 O51 H51 5 . 100.8(6)
Na1 O51 H51 6_556 . 118.3(6)
Na1 O51 H51 5 . 89.8(6)
H31 O51 H51 . . 32.1(7)

loop_
_geom_bond_atom_site_label_1
_geom_bond_atom_site_label_2
_geom_bond_site_symmetry_2
_geom_bond_distance
C1 O3 . 1.2823(4)
C1 O2 . 1.2878(4)
C1 O1 . 1.2882(4)
Na1 O51 6_656 2.3642(13)
Na1 O2 7_655 2.3893(3)
Na1 O2 4_545 2.3934(3)
Na1 O22 . 2.4014(9)
Na1 O12 . 2.4015(3)
Na1 O11 6_656 2.4091(4)
Na1 O21 6_656 2.4321(8)
Na1 O31 . 2.4464(6)
Na1 O41 . 2.4698(6)
Na1 O41 6_656 2.5038(6)
Na1 O31 2 2.6800(6)
Na1 O51 5 2.7391(14)
Na2 O1 3 2.3433(2)
Na2 O1 . 2.3556(2)
Na2 O3 8_565 2.3602(2)
Na2 O3 6_656 2.3662(2)
Na2 O22 8_565 2.5133(8)
Na2 O12 8_565 2.5168(3)
Na2 O11 6_656 2.5217(3)
Na2 O21 6_656 2.5264(8)
Na2 Na2 3_455 3.3486
Na2 Na2 3 3.3486
O1 Na2 3_455 2.3433(2)
O2 Na1 7_665 2.3893(3)
O2 Na1 4 2.3934(3)
O3 Na2 8_566 2.3602(2)
O3 Na2 6_556 2.3662(2)
O11 O21 . 0.7568(8)
O11 O22 . 1.2628(9)
O11 O12 . 1.4820(5)
O11 Na1 6_556 2.4091(4)
O11 Na2 6_556 2.5217(3)
O11 H11 . 0.928(5)
O11 H22 . 1.333(5)
O12 O22 . 0.7514(9)
O12 O21 . 1.2796(9)
O12 Na2 8_566 2.5168(3)
O12 H12 . 0.985(5)
O12 H21 . 1.389(5)
O21 O22 . 1.4741(12)
O21 Na1 6_556 2.4321(8)
O21 Na2 6_556 2.5264(8)
O21 H12 . 1.375(5)
O21 H21 . 0.983(5)
O22 Na2 8_566 2.5133(8)
O22 H11 . 1.352(5)
O22 H22 . 0.939(5)
O31 O41 . 0.6415(8)
O31 O51 5 0.8174(15)
O31 O51 . 1.2334(14)
O31 O41 5 1.3326(8)
O31 O31 5 1.4775(12)
O31 Na1 2_554 2.6800(6)
O31 H31 . 0.925(6)
O31 H51 . 1.387(12)
O41 O51 . 0.8168(14)
O41 O51 5 1.2356(15)
O41 O31 5 1.3326(8)
O41 O41 5 1.4805(11)
O41 Na1 6_556 2.5038(6)
O41 H31 . 0.949(6)
O41 H51 . 1.133(12)
O51 O31 5 0.8174(15)
O51 O41 5 1.2356(15)
O51 O51 5 1.482(3)
O51 Na1 6_556 2.3642(13)
O51 Na1 5 2.7391(14)
O51 H31 . 1.310(6)
O51 H51 . 1.042(12)

loop_
_geom_hbond_atom_site_label_D
_geom_hbond_atom_site_label_H
_geom_hbond_atom_site_label_A
_geom_hbond_site_symmetry_A
_geom_hbond_distance_DH
_geom_hbond_distance_HA
_geom_hbond_distance_DA
_geom_hbond_angle_DHA
O11 H11 O1 . 0.928(5) 1.679(5) 2.6007(4) 171.5(5)
O12 H12 O2 8_566 0.985(5) 1.628(5) 2.6011(4) 168.8(5)
O21 H21 O2 8_566 0.983(5) 1.646(5) 2.6207(8) 170.6(5)
O22 H22 O1 . 0.939(5) 1.680(5) 2.6108(9) 170.6(5)
O31 H31 O3 8_565 0.925(6) 1.670(6) 2.5713(6) 163.8(5)
O41 H31 O3 8_565 0.949(6) 1.670(6) 2.5453(6) 151.7(5)
O51 H51 O3 8_565 1.042(12) 1.546(12) 2.5721(14) 167.1(11)

loop_
_geom_torsion_atom_site_label_1
_geom_torsion_atom_site_label_2
_geom_torsion_atom_site_label_3
_geom_torsion_atom_site_label_4
_geom_torsion_site_symmetry_1
_geom_torsion_site_symmetry_4
_geom_torsion
O3 C1 O1 Na2 . 3_455 125.89(2)
O2 C1 O1 Na2 . 3_455 -54.18(3)
O3 C1 O1 Na2 . . -126.96(2)
O2 C1 O1 Na2 . . 52.97(3)
O1 Na2 O1 C1 3 . -69(2)
O3 Na2 O1 C1 8_565 . -151.85(2)
O3 Na2 O1 C1 6_656 . 28.02(2)
O22 Na2 O1 C1 8_565 . -70.45(3)
O12 Na2 O1 C1 8_565 . -57.26(2)
O11 Na2 O1 C1 6_656 . 109.17(2)
O21 Na2 O1 C1 6_656 . 122.37(3)
Na2 Na2 O1 C1 3_455 . -122.62(2)
Na2 Na2 O1 C1 3 . 56.99(2)
O1 Na2 O1 Na2 3 3_455 53(2)
O3 Na2 O1 Na2 8_565 3_455 -29.225(7)
O3 Na2 O1 Na2 6_656 3_455 150.645(9)
O22 Na2 O1 Na2 8_565 3_455 52.18(2)
O12 Na2 O1 Na2 8_565 3_455 65.363(9)
O11 Na2 O1 Na2 6_656 3_455 -128.211(11)
O21 Na2 O1 Na2 6_656 3_455 -115.01(2)
Na2 Na2 O1 Na2 3 3_455 179.618(11)
O3 C1 O2 Na1 . 7_665 50.42(3)
O1 C1 O2 Na1 . 7_665 -129.51(2)
O3 C1 O2 Na1 . 4 -54.08(3)
O1 C1 O2 Na1 . 4 125.99(2)
O2 C1 O3 Na2 . 8_566 -126.36(2)
O1 C1 O3 Na2 . 8_566 53.57(3)
O2 C1 O3 Na2 . 6_556 129.03(2)
O1 C1 O3 Na2 . 6_556 -51.04(3)
O21 O11 O12 O22 . . 179.69(11)
Na1 O11 O12 O22 6_556 . 109.73(8)
Na2 O11 O12 O22 6_556 . -110.38(8)
O22 O11 O12 O21 . . -179.69(11)
Na1 O11 O12 O21 6_556 . -69.96(7)
Na2 O11 O12 O21 6_556 . 69.92(7)
O21 O11 O12 Na1 . . 111.92(8)
O22 O11 O12 Na1 . . -67.77(8)
Na1 O11 O12 Na1 6_556 . 41.96(2)
Na2 O11 O12 Na1 6_556 . -178.152(12)
O21 O11 O12 Na2 . 8_566 -111.55(8)
O22 O11 O12 Na2 . 8_566 68.76(8)
Na1 O11 O12 Na2 6_556 8_566 178.489(11)
Na2 O11 O12 Na2 6_556 8_566 -41.63(2)
O51 Na1 O12 O22 6_656 . 137.33(8)
O2 Na1 O12 O22 7_655 . 131.38(7)
O2 Na1 O12 O22 4_545 . -122.67(7)
O11 Na1 O12 O22 6_656 . 39.24(7)
O21 Na1 O12 O22 6_656 . 29.83(7)
O31 Na1 O12 O22 . . -35.16(7)
O41 Na1 O12 O22 . . -43.17(7)
O41 Na1 O12 O22 6_656 . 121.15(7)
O31 Na1 O12 O22 2 . 151.39(7)
O51 Na1 O12 O22 5 . -45.65(8)
O51 Na1 O12 O21 6_656 . -138.00(6)
O2 Na1 O12 O21 7_655 . -143.95(5)
O2 Na1 O12 O21 4_545 . -38.00(4)
O22 Na1 O12 O21 . . 84.67(8)
O11 Na1 O12 O21 6_656 . 123.90(4)
O21 Na1 O12 O21 6_656 . 114.50(4)
O31 Na1 O12 O21 . . 49.51(5)
O41 Na1 O12 O21 . . 41.49(5)
O41 Na1 O12 O21 6_656 . -154.18(5)
O31 Na1 O12 O21 2 . -123.94(5)
O51 Na1 O12 O21 5 . 39.02(6)
O51 Na1 O12 O11 6_656 . -169.69(4)
O2 Na1 O12 O11 7_655 . -175.63(2)
O2 Na1 O12 O11 4_545 . -69.68(2)
O22 Na1 O12 O11 . . 52.99(7)
O11 Na1 O12 O11 6_656 . 92.223(19)
O21 Na1 O12 O11 6_656 . 82.81(3)
O31 Na1 O12 O11 . . 17.83(3)
O41 Na1 O12 O11 . . 9.81(2)
O41 Na1 O12 O11 6_656 . 174.14(3)
O31 Na1 O12 O11 2 . -155.63(3)
O51 Na1 O12 O11 5 . 7.34(4)
O51 Na1 O12 Na2 6_656 8_566 65.29(4)
O2 Na1 O12 Na2 7_655 8_566 59.34(3)
O2 Na1 O12 Na2 4_545 8_566 165.295(15)
O22 Na1 O12 Na2 . 8_566 -72.04(7)
O11 Na1 O12 Na2 6_656 8_566 -32.800(16)
O21 Na1 O12 Na2 6_656 8_566 -42.21(2)
O31 Na1 O12 Na2 . 8_566 -107.20(2)
O41 Na1 O12 Na2 . 8_566 -115.21(2)
O41 Na1 O12 Na2 6_656 8_566 49.117(19)
O31 Na1 O12 Na2 2 8_566 79.35(2)
O51 Na1 O12 Na2 5 8_566 -117.69(4)
O22 O11 O21 O12 . . 0.16(6)
Na1 O11 O21 O12 6_556 . 115.68(4)
Na2 O11 O21 O12 6_556 . -114.30(4)
O12 O11 O21 O22 . . -0.16(6)
Na1 O11 O21 O22 6_556 . 115.52(4)
Na2 O11 O21 O22 6_556 . -114.45(4)
O22 O11 O21 Na1 . 6_556 -115.52(4)
O12 O11 O21 Na1 . 6_556 -115.68(4)
Na2 O11 O21 Na1 6_556 6_556 130.028(18)
O22 O11 O21 Na2 . 6_556 114.45(4)
O12 O11 O21 Na2 . 6_556 114.30(4)
Na1 O11 O21 Na2 6_556 6_556 -130.028(18)
O22 O12 O21 O11 . . -0.26(9)
Na1 O12 O21 O11 . . -79.84(7)
Na2 O12 O21 O11 8_566 . 79.59(7)
O11 O12 O21 O22 . . 0.26(9)
Na1 O12 O21 O22 . . -79.58(7)
Na2 O12 O21 O22 8_566 . 79.85(7)
O22 O12 O21 Na1 . 6_556 77.70(8)
O11 O12 O21 Na1 . 6_556 77.96(7)
Na1 O12 O21 Na1 . 6_556 -1.88(6)
Na2 O12 O21 Na1 8_566 6_556 157.55(3)
O22 O12 O21 Na2 . 6_556 -80.26(8)
O11 O12 O21 Na2 . 6_556 -80.00(7)
Na1 O12 O21 Na2 . 6_556 -159.84(2)
Na2 O12 O21 Na2 8_566 6_556 -0.41(5)
O21 O12 O22 O11 . . 0.16(6)
Na1 O12 O22 O11 . . 116.24(5)
Na2 O12 O22 O11 8_566 . -114.84(5)
O11 O12 O22 O21 . . -0.16(6)
Na1 O12 O22 O21 . . 116.09(4)
Na2 O12 O22 O21 8_566 . -115.00(4)
O21 O12 O22 Na1 . . -116.09(4)
O11 O12 O22 Na1 . . -116.24(5)
Na2 O12 O22 Na1 8_566 . 128.91(2)
O21 O12 O22 Na2 . 8_566 115.00(4)
O11 O12 O22 Na2 . 8_566 114.84(5)
Na1 O12 O22 Na2 . 8_566 -128.91(2)
O21 O11 O22 O12 . . -0.26(10)
Na1 O11 O22 O12 6_556 . -82.30(7)
Na2 O11 O22 O12 6_556 . 80.73(8)
O12 O11 O22 O21 . . 0.26(10)
Na1 O11 O22 O21 6_556 . -82.03(7)
Na2 O11 O22 O21 6_556 . 81.00(7)
O21 O11 O22 Na1 . . 80.26(8)
O12 O11 O22 Na1 . . 80.53(8)
Na1 O11 O22 Na1 6_556 . -1.77(6)
Na2 O11 O22 Na1 6_556 . 161.26(3)
O21 O11 O22 Na2 . 8_566 -81.61(8)
O12 O11 O22 Na2 . 8_566 -81.34(7)
Na1 O11 O22 Na2 6_556 8_566 -163.64(2)
Na2 O11 O22 Na2 6_556 8_566 -0.61(6)
O11 O21 O22 O12 . . 179.70(11)
Na1 O21 O22 O12 6_556 . -113.37(7)
Na2 O21 O22 O12 6_556 . 110.66(7)
O12 O21 O22 O11 . . -179.70(11)
Na1 O21 O22 O11 6_556 . 66.94(6)
Na2 O21 O22 O11 6_556 . -69.04(6)
O11 O21 O22 Na1 . . -111.91(7)
O12 O21 O22 Na1 . . 68.39(6)
Na1 O21 O22 Na1 6_556 . -44.98(5)
Na2 O21 O22 Na1 6_556 . 179.05(3)
O11 O21 O22 Na2 . 8_566 110.09(7)
O12 O21 O22 Na2 . 8_566 -69.61(6)
Na1 O21 O22 Na2 6_556 8_566 177.02(3)
Na2 O21 O22 Na2 6_556 8_566 41.05(5)
O51 Na1 O22 O12 6_656 . -39.18(7)
O2 Na1 O22 O12 7_655 . -96.40(9)
O2 Na1 O22 O12 4_545 . 58.62(7)
O11 Na1 O22 O12 6_656 . -137.32(8)
O21 Na1 O22 O12 6_656 . -149.89(7)
O31 Na1 O22 O12 . . 146.38(7)
O41 Na1 O22 O12 . . 136.11(7)
O41 Na1 O22 O12 6_656 . -56.91(7)
O31 Na1 O22 O12 2 . -27.95(7)
O51 Na1 O22 O12 5 . 139.69(7)
O51 Na1 O22 O11 6_656 . -125.99(6)
O2 Na1 O22 O11 7_655 . 176.78(3)
O2 Na1 O22 O11 4_545 . -28.20(6)
O12 Na1 O22 O11 . . -86.81(9)
O11 Na1 O22 O11 6_656 . 135.87(6)
O21 Na1 O22 O11 6_656 . 123.30(6)
O31 Na1 O22 O11 . . 59.57(5)
O41 Na1 O22 O11 . . 49.29(5)
O41 Na1 O22 O11 6_656 . -143.72(5)
O31 Na1 O22 O11 2 . -114.76(5)
O51 Na1 O22 O11 5 . 52.88(6)
O51 Na1 O22 O21 6_656 . -93.96(6)
O2 Na1 O22 O21 7_655 . -151.19(5)
O2 Na1 O22 O21 4_545 . 3.83(5)
O12 Na1 O22 O21 . . -54.79(7)
O11 Na1 O22 O21 6_656 . 167.89(6)
O21 Na1 O22 O21 6_656 . 155.32(6)
O31 Na1 O22 O21 . . 91.59(5)
O41 Na1 O22 O21 . . 81.32(5)
O41 Na1 O22 O21 6_656 . -111.70(5)
O31 Na1 O22 O21 2 . -82.74(5)
O51 Na1 O22 O21 5 . 84.90(6)
O51 Na1 O22 Na2 6_656 8_566 33.50(5)
O2 Na1 O22 Na2 7_655 8_566 -23.73(10)
O2 Na1 O22 Na2 4_545 8_566 131.29(4)
O12 Na1 O22 Na2 . 8_566 72.67(7)
O11 Na1 O22 Na2 6_656 8_566 -64.64(4)
O21 Na1 O22 Na2 6_656 8_566 -77.21(4)
O31 Na1 O22 Na2 . 8_566 -140.94(4)
O41 Na1 O22 Na2 . 8_566 -151.22(4)
O41 Na1 O22 Na2 6_656 8_566 15.76(4)
O31 Na1 O22 Na2 2 8_566 44.72(4)
O51 Na1 O22 Na2 5 8_566 -147.63(4)
O51 Na1 O31 O41 6_656 . -75.8(2)
O2 Na1 O31 O41 7_655 . 152.78(7)
O2 Na1 O31 O41 4_545 . 56.71(7)
O22 Na1 O31 O41 . . -42.82(8)
O12 Na1 O31 O41 . . -32.57(8)
O11 Na1 O31 O41 6_656 . -109.04(7)
O21 Na1 O31 O41 6_656 . -121.62(8)
O41 Na1 O31 O41 6_656 . -129.43(9)
O31 Na1 O31 O41 2 . 86.57(12)
O51 Na1 O31 O41 5 . 114.68(14)
O51 Na1 O31 O51 6_656 5 169.49(16)
O2 Na1 O31 O51 7_655 5 38.10(11)
O2 Na1 O31 O51 4_545 5 -57.97(11)
O22 Na1 O31 O51 . 5 -157.51(11)
O12 Na1 O31 O51 . 5 -147.25(10)
O11 Na1 O31 O51 6_656 5 136.28(11)
O21 Na1 O31 O51 6_656 5 123.70(11)
O41 Na1 O31 O51 . 5 -114.68(14)
O41 Na1 O31 O51 6_656 5 115.89(11)
O31 Na1 O31 O51 2 5 -28.11(16)
O51 Na1 O31 O51 6_656 . -93.9(2)
O2 Na1 O31 O51 7_655 . 134.69(9)
O2 Na1 O31 O51 4_545 . 38.62(9)
O22 Na1 O31 O51 . . -60.91(9)
O12 Na1 O31 O51 . . -50.66(9)
O11 Na1 O31 O51 6_656 . -127.13(9)
O21 Na1 O31 O51 6_656 . -139.71(9)
O41 Na1 O31 O51 . . -18.09(9)
O41 Na1 O31 O51 6_656 . -147.52(9)
O31 Na1 O31 O51 2 . 68.48(13)
O51 Na1 O31 O51 5 . 96.59(13)
O51 Na1 O31 O41 6_656 5 -161.97(19)
O2 Na1 O31 O41 7_655 5 66.64(6)
O2 Na1 O31 O41 4_545 5 -29.43(6)
O22 Na1 O31 O41 . 5 -128.97(6)
O12 Na1 O31 O41 . 5 -118.71(5)
O11 Na1 O31 O41 6_656 5 164.82(6)
O21 Na1 O31 O41 6_656 5 152.24(6)
O41 Na1 O31 O41 . 5 -86.14(9)
O41 Na1 O31 O41 6_656 5 144.43(4)
O31 Na1 O31 O41 2 5 0.43(13)
O51 Na1 O31 O41 5 5 28.54(10)
O51 Na1 O31 O31 6_656 5 -132.16(19)
O2 Na1 O31 O31 7_655 5 96.45(6)
O2 Na1 O31 O31 4_545 5 0.38(6)
O22 Na1 O31 O31 . 5 -99.16(6)
O12 Na1 O31 O31 . 5 -88.90(6)
O11 Na1 O31 O31 6_656 5 -165.37(7)
O21 Na1 O31 O31 6_656 5 -177.95(7)
O41 Na1 O31 O31 . 5 -56.33(8)
O41 Na1 O31 O31 6_656 5 174.24(5)
O31 Na1 O31 O31 2 5 30.24(13)
O51 Na1 O31 O31 5 5 58.35(11)
O51 Na1 O31 Na1 6_656 2_554 109.4(2)
O2 Na1 O31 Na1 7_655 2_554 -22.01(3)
O2 Na1 O31 Na1 4_545 2_554 -118.08(3)
O22 Na1 O31 Na1 . 2_554 142.38(3)
O12 Na1 O31 Na1 . 2_554 152.64(2)
O11 Na1 O31 Na1 6_656 2_554 76.17(3)
O21 Na1 O31 Na1 6_656 2_554 63.59(3)
O41 Na1 O31 Na1 . 2_554 -174.79(9)
O41 Na1 O31 Na1 6_656 2_554 55.78(6)
O31 Na1 O31 Na1 2 2_554 -88.22(10)
O51 Na1 O31 Na1 5 2_554 -60.11(10)
O51 O31 O41 O51 5 . -51.6(2)
O41 O31 O41 O51 5 . -25.76(13)
O31 O31 O41 O51 5 . -25.76(13)
Na1 O31 O41 O51 . . -152.57(13)
Na1 O31 O41 O51 2_554 . 19.6(2)
O51 O31 O41 O51 . 5 51.6(2)
O41 O31 O41 O51 5 5 25.80(13)
O31 O31 O41 O51 5 5 25.80(13)
Na1 O31 O41 O51 . 5 -101.02(13)
Na1 O31 O41 O51 2_554 5 71.20(17)
O51 O31 O41 O31 5 5 -25.80(13)
O51 O31 O41 O31 . 5 25.76(13)
O41 O31 O41 O31 5 5 0
Na1 O31 O41 O31 . 5 -126.81(4)
Na1 O31 O41 O31 2_554 5 45.40(14)
O51 O31 O41 O41 5 5 -25.80(13)
O51 O31 O41 O41 . 5 25.76(13)
O31 O31 O41 O41 5 5 0
Na1 O31 O41 O41 . 5 -126.81(4)
Na1 O31 O41 O41 2_554 5 45.40(14)
O51 O31 O41 Na1 5 . 101.02(13)
O51 O31 O41 Na1 . . 152.57(13)
O41 O31 O41 Na1 5 . 126.81(4)
O31 O31 O41 Na1 5 . 126.81(4)
Na1 O31 O41 Na1 2_554 . 172.21(14)
O51 O31 O41 Na1 5 6_556 46.3(3)
O51 O31 O41 Na1 . 6_556 97.8(2)
O41 O31 O41 Na1 5 6_556 72.05(18)
O31 O31 O41 Na1 5 6_556 72.05(18)
Na1 O31 O41 Na1 . 6_556 -54.76(18)
Na1 O31 O41 Na1 2_554 6_556 117.45(17)
O51 Na1 O41 O31 6_656 . 150.13(12)
O2 Na1 O41 O31 7_655 . -28.92(8)
O2 Na1 O41 O31 4_545 . -121.86(7)
O22 Na1 O41 O31 . . 136.39(8)
O12 Na1 O41 O31 . . 148.78(7)
O11 Na1 O41 O31 6_656 . 68.58(7)
O21 Na1 O41 O31 6_656 . 53.48(7)
O41 Na1 O41 O31 6_656 . 88.99(10)
O31 Na1 O41 O31 2 . -154.24(4)
O51 Na1 O41 O31 5 . -35.98(9)
O51 Na1 O41 O51 6_656 . -85.8(2)
O2 Na1 O41 O51 7_655 . 95.2(2)
O2 Na1 O41 O51 4_545 . 2.2(2)
O22 Na1 O41 O51 . . -99.5(2)
O12 Na1 O41 O51 . . -87.1(2)
O11 Na1 O41 O51 6_656 . -167.3(2)
O21 Na1 O41 O51 6_656 . 177.6(2)
O31 Na1 O41 O51 . . 124.1(2)
O41 Na1 O41 O51 6_656 . -146.9(2)
O31 Na1 O41 O51 2 . -30.1(2)
O51 Na1 O41 O51 5 . 88.1(2)
O51 Na1 O41 O51 6_656 5 -173.89(7)
O2 Na1 O41 O51 7_655 5 7.06(7)
O2 Na1 O41 O51 4_545 5 -85.88(7)
O22 Na1 O41 O51 . 5 172.37(7)
O12 Na1 O41 O51 . 5 -175.24(7)
O11 Na1 O41 O51 6_656 5 104.56(7)
O21 Na1 O41 O51 6_656 5 89.46(7)
O31 Na1 O41 O51 . 5 35.98(9)
O41 Na1 O41 O51 6_656 5 124.97(9)
O31 Na1 O41 O51 2 5 -118.26(9)
O51 Na1 O41 O31 6_656 5 -127.14(11)
O2 Na1 O41 O31 7_655 5 53.81(6)
O2 Na1 O41 O31 4_545 5 -39.13(5)
O22 Na1 O41 O31 . 5 -140.88(6)
O12 Na1 O41 O31 . 5 -128.49(5)
O11 Na1 O41 O31 6_656 5 151.31(6)
O21 Na1 O41 O31 6_656 5 136.21(6)
O31 Na1 O41 O31 . 5 82.73(9)
O41 Na1 O41 O31 6_656 5 171.72(6)
O31 Na1 O41 O31 2 5 -71.51(9)
O51 Na1 O41 O31 5 5 46.75(8)
O51 Na1 O41 O41 6_656 5 -155.64(11)
O2 Na1 O41 O41 7_655 5 25.31(6)
O2 Na1 O41 O41 4_545 5 -67.63(6)
O22 Na1 O41 O41 . 5 -169.39(6)
O12 Na1 O41 O41 . 5 -157.00(6)
O11 Na1 O41 O41 6_656 5 122.81(6)
O21 Na1 O41 O41 6_656 5 107.70(6)
O31 Na1 O41 O41 . 5 54.23(7)
O41 Na1 O41 O41 6_656 5 143.22(6)
O31 Na1 O41 O41 2 5 -100.02(8)
O51 Na1 O41 O41 5 5 18.25(7)
O51 Na1 O41 Na1 6_656 6_556 -50.37(11)
O2 Na1 O41 Na1 7_655 6_556 130.577(11)
O2 Na1 O41 Na1 4_545 6_556 37.637(12)
O22 Na1 O41 Na1 . 6_556 -64.12(2)
O12 Na1 O41 Na1 . 6_556 -51.726(16)
O11 Na1 O41 Na1 6_656 6_556 -131.923(15)
O21 Na1 O41 Na1 6_656 6_556 -147.03(3)
O31 Na1 O41 Na1 . 6_556 159.49(8)
O41 Na1 O41 Na1 6_656 6_556 -111.51(7)
O31 Na1 O41 Na1 2 6_556 5.25(7)
O51 Na1 O41 Na1 5 6_556 123.51(7)
O31 O41 O51 O31 . 5 48.6(2)
O51 O41 O51 O31 5 5 20.68(10)
O41 O41 O51 O31 5 5 20.68(10)
Na1 O41 O51 O31 . 5 -67.1(3)
Na1 O41 O51 O31 6_556 5 -104.75(16)
O51 O41 O51 O31 5 . -27.95(13)
O31 O41 O51 O31 5 . -48.6(2)
O41 O41 O51 O31 5 . -27.95(13)
Na1 O41 O51 O31 . . -115.7(3)
Na1 O41 O51 O31 6_556 . -153.38(10)
O31 O41 O51 O41 . 5 27.95(13)
O51 O41 O51 O41 5 5 0
O31 O41 O51 O41 5 5 -20.68(10)
Na1 O41 O51 O41 . 5 -87.8(2)
Na1 O41 O51 O41 6_556 5 -125.43(9)
O31 O41 O51 O51 . 5 27.95(13)
O31 O41 O51 O51 5 5 -20.68(10)
O41 O41 O51 O51 5 5 0
Na1 O41 O51 O51 . 5 -87.8(2)
Na1 O41 O51 O51 6_556 5 -125.43(9)
O31 O41 O51 Na1 . 6_556 153.38(10)
O51 O41 O51 Na1 5 6_556 125.43(9)
O31 O41 O51 Na1 5 6_556 104.75(16)
O41 O41 O51 Na1 5 6_556 125.43(9)
Na1 O41 O51 Na1 . 6_556 37.6(2)
O31 O41 O51 Na1 . 5 -18.4(3)
O51 O41 O51 Na1 5 5 -46.34(15)
O31 O41 O51 Na1 5 5 -67.02(18)
O41 O41 O51 Na1 5 5 -46.34(15)
Na1 O41 O51 Na1 . 5 -134.13(15)
Na1 O41 O51 Na1 6_556 5 -171.8(2)
O51 O31 O51 O41 5 . 134.9(2)
O41 O31 O51 O41 5 . 148.95(15)
O31 O31 O51 O41 5 . 134.9(2)
Na1 O31 O51 O41 . . 30.99(15)
Na1 O31 O51 O41 2_554 . -168.86(13)
O41 O31 O51 O31 . 5 -134.9(2)
O51 O31 O51 O31 5 5 0
O41 O31 O51 O31 5 5 14.06(7)
Na1 O31 O51 O31 . 5 -103.90(11)
Na1 O31 O51 O31 2_554 5 56.26(12)
O41 O31 O51 O41 . 5 -148.95(15)
O51 O31 O51 O41 5 5 -14.06(7)
O31 O31 O51 O41 5 5 -14.06(7)
Na1 O31 O51 O41 . 5 -117.96(6)
Na1 O31 O51 O41 2_554 5 42.19(7)
O41 O31 O51 O51 . 5 -134.9(2)
O41 O31 O51 O51 5 5 14.06(7)
O31 O31 O51 O51 5 5 0
Na1 O31 O51 O51 . 5 -103.90(11)
Na1 O31 O51 O51 2_554 5 56.26(12)
O41 O31 O51 Na1 . 6_556 -29.66(11)
O51 O31 O51 Na1 5 6_556 105.23(14)
O41 O31 O51 Na1 5 6_556 119.30(10)
O31 O31 O51 Na1 5 6_556 105.23(14)
Na1 O31 O51 Na1 . 6_556 1.34(11)
Na1 O31 O51 Na1 2_554 6_556 161.49(5)
O41 O31 O51 Na1 . 5 167.48(18)
O51 O31 O51 Na1 5 5 -57.63(10)
O41 O31 O51 Na1 5 5 -43.57(6)
O31 O31 O51 Na1 5 5 -57.63(10)
Na1 O31 O51 Na1 . 5 -161.53(4)
Na1 O31 O51 Na1 2_554 5 -1.37(10)
